data_9005666
loop_
_publ_author_name
'Bosi, F.'
'Lucchesi, S.'
'Reznitskii, L.'

_publ_section_title
;
 Crystal chemistry of the dravite-chromdravite series
 Note: Tourmaline TMt3b
;
_journal_name_full 'European Journal of Mineralogy'
_journal_page_first 345
_journal_page_last 352
_journal_paper_doi 10.1127/0935-1221/2004/0016-0345
_journal_volume 16
_journal_year 2004
_chemical_compound_source 'Sludyanka crystalline complex, Lake Baikal, Russia'
_chemical_formula_sum
;Al2.1 B3 Ca0.073 Cr4.347 F0.381 Fe0.051 H3.009 K0.017 Mg2.244 Na0.88 O30.618
 Si5.886 Ti0.003 V0.354 Zn0.021
;
_chemical_name_mineral Chromdravite
_space_group_IT_number 160
_symmetry_space_group_name_Hall 'R 3 -2"'
_symmetry_space_group_name_H-M 'R 3 m :H'
_cell_angle_alpha 90
_cell_angle_beta 90
_cell_angle_gamma 120
_cell_formula_units_Z 3
_cell_length_a 16.0539
_cell_length_b 16.0539
_cell_length_c 7.3247
_cell_volume 1634.864
_database_code_amcsd 0007057
_exptl_crystal_density_diffrn 3.295
_cod_original_sg_symbol_H-M 'R 3 m'
_cod_original_formula_sum
;Na.88 Ca.073 K.017 Cr4.347 Mg2.244 V.354 Fe.051 Zn.021 Ti.003 Al2.1 Si5.886
 B3 O30.618 F.381 H3.009
;
_cod_database_code 9005666

loop_
_space_group_symop_operation_xyz
x,y,z
2/3+x,1/3+y,1/3+z
1/3+x,2/3+y,2/3+z
x,x-y,z
2/3+x,1/3+x-y,1/3+z
1/3+x,2/3+x-y,2/3+z
-y,-x,z
2/3-y,1/3-x,1/3+z
1/3-y,2/3-x,2/3+z
-x+y,y,z
2/3-x+y,1/3+y,1/3+z
1/3-x+y,2/3+y,2/3+z
-y,x-y,z
2/3-y,1/3+x-y,1/3+z
1/3-y,2/3+x-y,2/3+z
-x+y,-x,z
2/3-x+y,1/3-x,1/3+z
1/3-x+y,2/3-x,2/3+z

loop_
_atom_site_label
_atom_site_fract_x
_atom_site_fract_y
_atom_site_fract_z
_atom_site_occupancy
_atom_site_U_iso_or_equiv
_atom_site_type_symbol
_atom_site_attached_hydrogens
NaX 0.00000 0.00000 0.22550 0.88000 0.01710 Na 0
CaX 0.00000 0.00000 0.22550 0.07300 0.01710 Ca 0
KX 0.00000 0.00000 0.22550 0.01700 0.01710 K 0
CrY 0.12335 0.06168 0.63774 0.71100 0.00408 Cr 0
MgY 0.12335 0.06168 0.63774 0.14600 0.00408 Mg 0
V3+Y 0.12335 0.06168 0.63774 0.11800 0.00408 V 0
Fe2+Y 0.12335 0.06168 0.63774 0.01700 0.00408 Fe 0
ZnY 0.12335 0.06168 0.63774 0.00700 0.00408 Zn 0
Ti4+Y 0.12335 0.06168 0.63774 0.00100 0.00408 Ti 0
CrZ 0.29779 0.26179 0.60896 0.36900 0.00450 Cr 0
AlZ 0.29779 0.26179 0.60896 0.33100 0.00450 Al 0
MgZ 0.29779 0.26179 0.60896 0.30100 0.00450 Mg 0
SiT 0.19001 0.18832 0.00000 0.98100 0.00410 Si 0
AlT 0.19001 0.18832 0.00000 0.01900 0.00410 Al 0
B 0.10977 0.21954 0.45430 1.00000 0.00450 B 0
O1W 0.00000 0.00000 0.76520 0.60900 0.00540 O 0
F1W 0.00000 0.00000 0.76520 0.38100 0.00540 F 0
O-H1W 0.00000 0.00000 0.76520 0.00900 0.00540 O 1
O2 0.06021 0.12042 0.48910 1.00000 0.00590 O 0
O3V 0.25640 0.12820 0.50980 1.00000 0.00880 O 0
O4 0.09250 0.18500 0.07170 1.00000 0.00900 O 0
O5 0.18240 0.09120 0.09130 1.00000 0.00860 O 0
O6 0.19138 0.18214 0.78020 1.00000 0.00630 O 0
O7 0.28320 0.28263 0.07370 1.00000 0.00810 O 0
O8 0.20739 0.26778 0.43770 1.00000 0.00930 O 0
H3V 0.25900 0.12950 0.39000 1.00000 0.14000 H 0

loop_
_cod_changelog_entry_id
_cod_changelog_entry_author
_cod_changelog_entry_date
_cod_changelog_entry_text
1
;cod-tools version 3.8.0
Id: cif_guess_AMCSD_atom_types 9581 2023-05-17 12:35:41Z saulius
;
2023-05-23T09:18:10+03:00
;Derived atom types and hydrogen counts
from atom names that follow the AMCSD naming convention
(Wat == water, O-H == hydroxyl).
;

loop_
_cod_related_entry_id
_cod_related_entry_database
_cod_related_entry_code
1 AMCSD 0007057
